data_4102530
loop_
_publ_author_name
'Norberto Masciocchi'
'Simona Galli'
'Valentina Colombo'
'Angelo Maspero'
'Giovanni Palmisano'
'Behnam Seyyedi'
'Carlo Lamberti'
'Silvia Bordiga'

_publ_section_title
;
 Cubic Octanuclear Ni(II) Clusters in Highly Porous Polypyrazolyl-Based
 Materials
;
_journal_name_full 'Journal of the American Chemical Society'
_journal_page_first 7902
_journal_page_last 7904
_journal_paper_doi 10.1021/ja102862j
_journal_volume 132
_journal_year 2010
_chemical_compound_source synthesis
_chemical_formula_moiety 'C16 H8 N6 O4'
_chemical_formula_structural 'C16 H8 N6 O4'
_chemical_formula_sum 'C16 H8 N6 O4'
_chemical_formula_weight 348.28
_chemical_name_systematic
;
2,6-bis(1H-pyrazol-4-yl)pyrrolo[3,4-f]isoindole-1,3,5,7(2H, 6H)-tetrone
;
_space_group_crystal_system monoclinic
_space_group_IT_number 14
_space_group_name_H-M_alt 'P 1 21/c 1'
_symmetry_space_group_name_Hall '-P 2ybc'
_symmetry_space_group_name_H-M 'P 1 21/c 1'
_cell_angle_alpha 90
_cell_angle_beta 90.4795(35)
_cell_angle_gamma 90
_cell_formula_units_Z 2
_cell_length_a 5.25025(40)
_cell_length_b 5.36079(33)
_cell_length_c 24.3757(16)
_cell_measurement_temperature 298(2)
_cell_volume 686.04(8)
_computing_cell_refinement TOPAS-R
_computing_data_collection 'D8 software (Bruker AXS)'
_computing_publication_material TOPAS-R
_computing_structure_refinement TOPAS-R
_computing_structure_solution TOPAS-R
_diffrn_ambient_temperature 298(2)
_diffrn_detector_type 'Linear Position Sensitive Detector'
_diffrn_measurement_device_type 'Bruker AXS D8 Advance'
_diffrn_radiation_monochromator 'Nickel filter'
_diffrn_source_target Cu
_diffrn_source_type 'sealed X-ray tube'
_exptl_crystal_density_diffrn 1.686
_exptl_crystal_density_method 'not measured'
_exptl_crystal_F_000 376
_pd_char_colour yellowish
_pd_instr_location ' ?'
_pd_meas_2theta_range_inc 0.02
_pd_meas_2theta_range_max 105
_pd_meas_2theta_range_min 5
_pd_meas_number_of_points 5001
_pd_meas_scan_method step
_pd_proc_2theta_range_inc 0.02
_pd_proc_2theta_range_max 105
_pd_proc_2theta_range_min 5
_pd_proc_ls_background_function 'Chebychev polynomial'
_pd_proc_ls_pref_orient_corr 'March-Dollase correction along [001]'
_pd_proc_ls_profile_function 'fundamental parameters approach'
_pd_proc_ls_prof_R_factor 0.075
_pd_proc_ls_prof_wR_factor 0.104
_pd_spec_mounting ' packed powder pellet'
_pd_spec_mount_mode reflection
_pd_spec_shape flat_sheet
_pd_spec_size_axial 20
_pd_spec_size_equat 20
_pd_spec_size_thick 0.2
_refine_ls_extinction_method none
_refine_ls_matrix_type fullcycle
_refine_ls_number_constraints 0
_refine_ls_number_parameters 29
_refine_ls_number_restraints 0
_refine_ls_shift/su_max .01
_refine_ls_structure_factor_coef Inet
_refine_ls_weighting_details 'w = 1/[Y~i~]'
_refine_ls_weighting_scheme calc
_cod_data_source_file ja102862j_si_003.cif
_cod_data_source_block Compound2
_cod_depositor_comments
;
The following automatic conversions were performed:

'_refine_ls_weighting_scheme' value '1/[Y~i~]' was changed to 'calc'.
New tag '_refine_ls_weighting_details' was created. The value of the
new tag was set to 'w = 1/[Y~i~]'.

Automatic conversion script
Id: cif_fix_values 3143 2015-03-26 13:38:13Z robertas 
;
_cod_original_cell_volume 686.042(82)
_cod_database_code 4102530

loop_
_symmetry_equiv_pos_as_xyz
'-x, -y, -z'
'-x, y+1/2, -z+1/2'
'x, -y+1/2, z+1/2'
'x, y, z'

loop_
_atom_site_label
_atom_site_type_symbol
_atom_site_symmetry_multiplicity
_atom_site_fract_x
_atom_site_fract_y
_atom_site_fract_z
_atom_site_occupancy
_atom_site_B_iso_or_equiv
C1 C 4 0.1260638 0.2144222 0.01860502 1 5.78(11)
C2 C 4 0.2065944 0.09513856 -0.02930876 1 5.78(11)
C3 C 4 0.08053058 -0.1192836 -0.04791377 1 5.78(11)
C4 C 4 0.4032085 0.1481408 -0.06596182 1 5.78(11)
C5 C 4 0.199233 -0.1988016 -0.09606537 1 5.78(11)
O1 O 4 0.550494 0.3199565 -0.06259034 1 5.78(11)
O2 O 4 0.1401298 -0.3780328 -0.1231536 1 5.78(11)
N1 N 4 0.3986589 -0.03352426 -0.1072197 1 5.78(11)
C6 C 4 0.5683235 -0.04779179 -0.1528511 1 5.78(11)
C7 C 4 0.7517558 0.1211877 -0.1655958 1 5.78(11)
H7 H 4 0.7898971 0.2694081 -0.1458077 1 5.78(11)
C8 C 4 0.5741996 -0.2326907 -0.1910211 1 5.78(11)
H8 H 4 0.466537 -0.3750649 -0.1921114 1 5.78(11)
N2 N 4 0.8709993 0.04072384 -0.2116425 1 5.78(11)
N3 N 4 0.7612636 -0.177985 -0.2273561 1 5.78(11)
H2 H 4 1.00706 0.1228697 -0.2296665 1 5.78(11)
H1 H 4 0.2116071 0.359923 0.03122985 1 5.78(11)

loop_
_atom_type_symbol
_atom_type_description
_atom_type_scat_source
C C 'International Tables for Crystallography (Vol. IV)'
H H 'International Tables for Crystallography (Vol. IV)'
N N 'International Tables for Crystallography (Vol. IV)'
O O 'International Tables for Crystallography (Vol. IV)'

loop_
_diffrn_radiation_type
_diffrn_radiation_wavelength
CuK\a~1~ 1.54056
CuK\a~2~ 1.54439
